data_7049783
loop_
_publ_author_name
'Oyama, Yousuke'
'Kawano, Reo'
'Tanaka, Yuya'
'Akita, Munetaka'

_publ_section_title
;
 Dinuclear ruthenium acetylide complexes with diethynylated
 anthrahydroquinone and anthraquinone frameworks: a
 multi-stimuli-responsive organometallic switch.
;
_journal_issue 21
_journal_name_full 'Dalton transactions (Cambridge, England : 2003)'
_journal_page_first 7432
_journal_page_last 7441
_journal_paper_doi 10.1039/c9dt01255a
_journal_volume 48
_journal_year 2019
_chemical_formula_moiety 'C122 H104 Cl2 P8 Ru2, 3(C6 H6)'
_chemical_formula_sum 'C140 H122 Cl2 P8 Ru2'
_chemical_formula_weight 2325.18
_space_group_crystal_system triclinic
_space_group_IT_number 2
_space_group_name_Hall '-P 1'
_space_group_name_H-M_alt 'P -1'
_symmetry_Int_Tables_number 2
_symmetry_space_group_name_Hall '-P 1'
_symmetry_space_group_name_H-M 'P -1'
_audit_creation_date 2017-12-12
_audit_creation_method
;
Olex2 1.2
(compiled 2017.08.10 svn.r3461 for OlexSys, GUI svn.r5381)
;
_audit_update_record
;
2019-03-20 deposited with the CCDC.    2019-04-22 downloaded from the CCDC.
;
_cell_angle_alpha 100.859(2)
_cell_angle_beta 90.596(2)
_cell_angle_gamma 103.453(2)
_cell_formula_units_Z 1
_cell_length_a 13.2691(17)
_cell_length_b 13.5223(17)
_cell_length_c 18.225(2)
_cell_measurement_reflns_used 5293
_cell_measurement_temperature 90(2)
_cell_measurement_theta_max 28.02
_cell_measurement_theta_min 2.28
_cell_volume 3118.4(7)
_computing_cell_refinement 'SAINT V8.38A (?, 2016)'
_computing_data_reduction 'SAINT V8.38A (?, 2016)'
_computing_molecular_graphics 'Olex2 (Dolomanov et al., 2009)'
_computing_publication_material 'Olex2 (Dolomanov et al., 2009)'
_computing_structure_refinement 'olex2.refine (Bourhis et al., 2015)'
_diffrn_ambient_temperature 90(2)
_diffrn_measured_fraction_theta_full 0.9802
_diffrn_measured_fraction_theta_max 0.9802
_diffrn_measurement_device_type 'Bruker APEX-II CCD'
_diffrn_measurement_method '\f and \w scans'
_diffrn_radiation_type 'Mo K\a'
_diffrn_radiation_wavelength 0.71073
_diffrn_reflns_av_R_equivalents 0.0240
_diffrn_reflns_av_unetI/netI 0.0681
_diffrn_reflns_limit_h_max 15
_diffrn_reflns_limit_h_min -15
_diffrn_reflns_limit_k_max 15
_diffrn_reflns_limit_k_min -16
_diffrn_reflns_limit_l_max 21
_diffrn_reflns_limit_l_min -14
_diffrn_reflns_number 14717
_diffrn_reflns_theta_full 25.0250
_diffrn_reflns_theta_max 25.02
_diffrn_reflns_theta_min 1.58
_diffrn_standards_number 0
_exptl_absorpt_coefficient_mu 0.436
_exptl_absorpt_correction_T_max 0.971
_exptl_absorpt_correction_T_min 0.927
_exptl_absorpt_correction_type multi-scan
_exptl_absorpt_process_details
;
SADABS-2016/2 (Bruker,2016) was used for absorption correction.
wR2(int) was 0.0562 before and 0.0335 after correction.
The Ratio of minimum to maximum transmission is 0.8672.
The \l/2 correction factor is Not present.
;
_exptl_crystal_colour 'light yellow'
_exptl_crystal_colour_modifier light
_exptl_crystal_colour_primary yellow
_exptl_crystal_density_diffrn 1.2381
_exptl_crystal_description plate
_exptl_crystal_F_000 1204.0
_exptl_crystal_size_max 0.174
_exptl_crystal_size_mid 0.169
_exptl_crystal_size_min 0.068
_refine_diff_density_max 1.3801
_refine_diff_density_min -0.9458
_refine_diff_density_rms 0.1320
_refine_ls_d_res_high 0.8401
_refine_ls_d_res_low 12.8956
_refine_ls_goodness_of_fit_ref 1.0185
_refine_ls_hydrogen_treatment constr
_refine_ls_matrix_type full
_refine_ls_number_constraints 118
_refine_ls_number_parameters 685
_refine_ls_number_reflns 10789
_refine_ls_number_restraints 0
_refine_ls_restrained_S_all 1.0185
_refine_ls_R_factor_all 0.0775
_refine_ls_R_factor_gt 0.0469
_refine_ls_shift/su_max 0.0005
_refine_ls_shift/su_mean 0.0000
_refine_ls_structure_factor_coef Fsqd
_refine_ls_weighting_details 'w=1/[\s^2^(Fo^2^)+(0.0768P)^2^] where P=(Fo^2^+2Fc^2^)/3'
_refine_ls_weighting_scheme calc
_refine_ls_wR_factor_gt 0.1224
_refine_ls_wR_factor_ref 0.1375
_reflns_Friedel_coverage 0.0
_reflns_limit_h_max 15
_reflns_limit_h_min -15
_reflns_limit_k_max 15
_reflns_limit_k_min -16
_reflns_limit_l_max 21
_reflns_limit_l_min 0
_reflns_number_gt 7356
_reflns_number_total 10998
_reflns_threshold_expression I>=2u(I)
_cod_data_source_file c9dt01255a2.cif
_cod_data_source_block 3Cl
_cod_depositor_comments 'Adding full bibliography for 7049783--7049784.cif.'
_cod_database_code 7049783
_olex2_refinement_description
;
1. Fixed Uiso
 At 1.2 times of:
  All C(H) groups, All C(H,H) groups
2.a Secondary CH2 refined with riding coordinates:
 C26(H26a,H26b), C25(H25a,H25b), C52(H52a,H52b), C51(H51a,H51b)
2.b Aromatic/amide H refined with riding coordinates:
 C6(H6), C5(H5), C4(H4), C3(H3), C2(H2), C12(H12), C11(H11), C10(H10), C9(H9),
 C8(H8), C20(H20), C21(H21), C22(H22), C23(H23), C24(H24), C18(H18), C17(H17),
 C16(H16), C15(H15), C14(H14), C32(H32), C31(H31), C30(H30), C29(H29), C28(H28),
  C34(H34), C35(H35), C36(H36), C37(H37), C38(H38), C44(H44), C43(H43),
 C42(H42), C41(H41), C40(H40), C46(H46), C47(H47), C48(H48), C49(H49), C50(H50),
  C65(H65), C66(H66), C67(H67), C62(H62), C63(H63), C64(H64), C61(H61),
 C56(H56), C57(H57), C70(H70), C68(H68), C69(H69), C59(H59)
;
_olex2_submission_special_instructions 'No special instructions were received'

loop_
_space_group_symop_id
_space_group_symop_operation_xyz
1 x,y,z
2 -x,-y,-z

loop_
_atom_site_label
_atom_site_type_symbol
_atom_site_fract_x
_atom_site_fract_y
_atom_site_fract_z
_atom_site_U_iso_or_equiv
_atom_site_adp_type
_atom_site_occupancy
_atom_site_refinement_flags_posn
Ru01 Ru 0.38105(3) 0.41017(2) 0.760258(17) 0.01790(11) Uani 1.000000 .
P1 P 0.53148(8) 0.40373(7) 0.82613(5) 0.0174(2) Uani 1.000000 .
P2 P 0.30033(8) 0.31491(7) 0.84773(6) 0.0186(2) Uani 1.000000 .
Cl04 Cl 0.39556(9) 0.25537(8) 0.66856(6) 0.0289(3) Uani 1.000000 .
P3 P 0.45901(8) 0.49954(8) 0.66540(6) 0.0204(2) Uani 1.000000 .
P4 P 0.22591(8) 0.40730(8) 0.69147(6) 0.0212(2) Uani 1.000000 .
C1 C 0.6385(3) 0.5190(3) 0.8549(2) 0.0217(9) Uani 1.000000 .
C53 C 0.3827(3) 0.5365(3) 0.8391(2) 0.0190(9) Uani 1.000000 .
C27 C 0.4685(3) 0.6388(3) 0.6673(2) 0.0240(9) Uani 1.000000 .
C54 C 0.3883(3) 0.6108(3) 0.8893(2) 0.0209(9) Uani 1.000000 .
C2 C 0.7239(3) 0.5138(3) 0.8982(2) 0.0265(10) Uani 1.000000 .
C26 C 0.3832(3) 0.3654(3) 0.9344(2) 0.0214(9) Uani 1.000000 .
C40 C 0.1783(3) 0.5863(3) 0.7688(2) 0.0284(10) Uani 1.000000 .
C7 C 0.6049(3) 0.3081(3) 0.7855(2) 0.0228(9) Uani 1.000000 .
C58 C 0.4181(3) 0.9171(3) 1.0142(2) 0.0287(10) Uani 1.000000 .
C14 C 0.1458(3) 0.4205(3) 0.8890(2) 0.0264(10) Uani 1.000000 .
C25 C 0.4958(3) 0.3668(3) 0.9178(2) 0.0217(9) Uani 1.000000 .
C61 C 0.5167(4) 1.2064(3) 1.0763(2) 0.0296(10) Uani 1.000000 .
C19 C 0.2885(3) 0.1744(3) 0.8300(2) 0.0256(10) Uani 1.000000 .
C55 C 0.3997(4) 0.7122(3) 0.9330(2) 0.0271(10) Uani 1.000000 .
C6 C 0.6372(3) 0.6115(3) 0.8340(2) 0.0270(10) Uani 1.000000 .
C13 C 0.1712(3) 0.3248(3) 0.8780(2) 0.0230(9) Uani 1.000000 .
C33 C 0.5852(3) 0.4862(3) 0.6304(2) 0.0271(10) Uani 1.000000 .
C3 C 0.8051(3) 0.6009(3) 0.9207(2) 0.0326(11) Uani 1.000000 .
C28 C 0.4495(3) 0.7045(3) 0.7300(2) 0.0269(10) Uani 1.000000 .
C38 C 0.5958(4) 0.3922(4) 0.5885(2) 0.0338(11) Uani 1.000000 .
C8 C 0.6931(3) 0.3377(3) 0.7462(2) 0.0275(10) Uani 1.000000 .
C60 C 0.5069(3) 1.1034(3) 1.0379(2) 0.0284(10) Uani 1.000000 .
C12 C 0.5722(4) 0.2040(3) 0.7915(2) 0.0316(11) Uani 1.000000 .
C39 C 0.1369(3) 0.4886(3) 0.7259(2) 0.0249(10) Uani 1.000000 .
C32 C 0.4917(4) 0.6784(3) 0.6021(3) 0.0340(11) Uani 1.000000 .
C56 C 0.3261(4) 0.7346(3) 0.9847(2) 0.0330(11) Uani 1.000000 .
C24 C 0.2432(3) 0.1147(3) 0.7617(3) 0.0326(11) Uani 1.000000 .
C37 C 0.6916(4) 0.3818(4) 0.5617(3) 0.0427(13) Uani 1.000000 .
C11 C 0.6292(4) 0.1332(3) 0.7620(3) 0.0371(12) Uani 1.000000 .
C45 C 0.1404(4) 0.2777(3) 0.6583(3) 0.0342(11) Uani 1.000000 .
C41 C 0.1160(4) 0.6526(3) 0.7954(3) 0.0380(12) Uani 1.000000 .
C10 C 0.7178(4) 0.1656(4) 0.7246(3) 0.0402(12) Uani 1.000000 .
C9 C 0.7488(4) 0.2669(3) 0.7157(3) 0.0359(11) Uani 1.000000 .
C5 C 0.7203(3) 0.6994(3) 0.8569(3) 0.0343(11) Uani 1.000000 .
C20 C 0.3226(4) 0.1230(3) 0.8808(3) 0.0392(12) Uani 1.000000 .
C15 C 0.0479(4) 0.4311(4) 0.9078(3) 0.0373(11) Uani 1.000000 .
C52 C 0.2611(3) 0.4533(3) 0.6032(2) 0.0295(10) Uani 1.000000 .
C59 C 0.4254(4) 1.0222(3) 1.0524(3) 0.0330(11) Uani 1.000000 .
C51 C 0.3692(3) 0.4432(3) 0.5815(2) 0.0272(10) Uani 1.000000 .
C4 C 0.8017(3) 0.6924(3) 0.8996(3) 0.0354(11) Uani 1.000000 .
C34 C 0.6723(4) 0.5688(4) 0.6458(3) 0.0344(11) Uani 1.000000 .
C42 C 0.0107(4) 0.6220(4) 0.7801(3) 0.0449(13) Uani 1.000000 .
C50 C 0.0614(4) 0.2348(3) 0.6998(3) 0.0427(14) Uani 1.000000 .
C18 C 0.0947(4) 0.2400(4) 0.8882(3) 0.0441(13) Uani 1.000000 .
C44 C 0.0296(4) 0.4590(4) 0.7095(3) 0.0372(12) Uani 1.000000 .
C57 C 0.3360(4) 0.8345(3) 1.0251(3) 0.0340(11) Uani 1.000000 .
C30 C 0.4766(4) 0.8466(3) 0.6642(3) 0.0381(12) Uani 1.000000 .
C43 C -0.0326(4) 0.5256(4) 0.7370(3) 0.0469(13) Uani 1.000000 .
C70 C 0.4190(5) 0.0386(4) 0.5301(3) 0.0459(13) Uani 1.000000 .
C16 C -0.0282(4) 0.3450(4) 0.9161(3) 0.0503(14) Uani 1.000000 .
C29 C 0.4549(4) 0.8088(3) 0.7293(3) 0.0348(11) Uani 1.000000 .
C68 C 0.5965(5) 0.0339(4) 0.5368(3) 0.0495(14) Uani 1.000000 .
C36 C 0.7760(4) 0.4634(5) 0.5773(3) 0.0481(14) Uani 1.000000 .
C65 C 0.0625(4) 0.7457(4) 0.4918(3) 0.0509(14) Uani 1.000000 .
C69 C 0.5152(5) 0.0728(4) 0.5665(3) 0.0459(14) Uani 1.000000 .
C31 C 0.4948(4) 0.7804(4) 0.6011(3) 0.0403(12) Uani 1.000000 .
C23 C 0.2303(4) 0.0090(3) 0.7457(3) 0.0442(13) Uani 1.000000 .
C67 C 0.0972(4) 0.6606(4) 0.5900(3) 0.0492(14) Uani 1.000000 .
C17 C -0.0046(4) 0.2499(4) 0.9074(4) 0.0580(16) Uani 1.000000 .
C64 C 0.1510(4) 0.8209(4) 0.5145(3) 0.0507(14) Uani 1.000000 .
C46 C 0.1651(4) 0.2146(3) 0.5932(3) 0.0472(15) Uani 1.000000 .
C35 C 0.7672(4) 0.5576(4) 0.6194(3) 0.0428(13) Uani 1.000000 .
C66 C 0.0352(4) 0.6643(4) 0.5298(3) 0.0509(14) Uani 1.000000 .
C62 C 0.1868(4) 0.7345(4) 0.6104(3) 0.0469(13) Uani 1.000000 .
C63 C 0.2148(4) 0.8160(4) 0.5737(3) 0.0441(13) Uani 1.000000 .
C21 C 0.3114(4) 0.0164(4) 0.8640(3) 0.0515(15) Uani 1.000000 .
C22 C 0.2650(4) -0.0396(4) 0.7969(3) 0.0505(15) Uani 1.000000 .
C49 C 0.0046(4) 0.1306(4) 0.6763(4) 0.0599(18) Uani 1.000000 .
C47 C 0.1103(5) 0.1129(4) 0.5710(4) 0.0625(19) Uani 1.000000 .
C48 C 0.0303(5) 0.0722(4) 0.6130(4) 0.069(2) Uani 1.000000 .
H6 H 0.5801(3) 0.6162(3) 0.8041(2) 0.0324(12) Uiso 1.000000 R
H5 H 0.7191(3) 0.7630(3) 0.8425(3) 0.0412(14) Uiso 1.000000 R
H4 H 0.8573(3) 0.7518(3) 0.9151(3) 0.0425(14) Uiso 1.000000 R
H3 H 0.8627(3) 0.5971(3) 0.9506(2) 0.0391(13) Uiso 1.000000 R
H2 H 0.7265(3) 0.4504(3) 0.9124(2) 0.0318(12) Uiso 1.000000 R
H12 H 0.5105(4) 0.1816(3) 0.8160(2) 0.0379(13) Uiso 1.000000 R
H11 H 0.6077(4) 0.0630(3) 0.7673(3) 0.0446(14) Uiso 1.000000 R
H10 H 0.7574(4) 0.1174(4) 0.7050(3) 0.0482(15) Uiso 1.000000 R
H9 H 0.8082(4) 0.2881(3) 0.6887(3) 0.0431(13) Uiso 1.000000 R
H8 H 0.7151(3) 0.4077(3) 0.7403(2) 0.0330(12) Uiso 1.000000 R
H20 H 0.3539(4) 0.1614(3) 0.9279(3) 0.0471(15) Uiso 1.000000 R
H21 H 0.3361(4) -0.0176(4) 0.8990(3) 0.0618(18) Uiso 1.000000 R
H22 H 0.2567(4) -0.1127(4) 0.7857(3) 0.0606(18) Uiso 1.000000 R
H23 H 0.1974(4) -0.0303(3) 0.6994(3) 0.0530(16) Uiso 1.000000 R
H24 H 0.2206(3) 0.1480(3) 0.7253(3) 0.0392(13) Uiso 1.000000 R
H18 H 0.1102(4) 0.1739(4) 0.8821(3) 0.0529(15) Uiso 1.000000 R
H17 H -0.0558(4) 0.1909(4) 0.9144(4) 0.0697(19) Uiso 1.000000 R
H16 H -0.0962(4) 0.3516(4) 0.9277(3) 0.0604(17) Uiso 1.000000 R
H15 H 0.0326(4) 0.4974(4) 0.9151(3) 0.0448(14) Uiso 1.000000 R
H14 H 0.1973(3) 0.4802(3) 0.8835(2) 0.0317(12) Uiso 1.000000 R
H32 H 0.5055(4) 0.6344(3) 0.5582(3) 0.0408(13) Uiso 1.000000 R
H31 H 0.5097(4) 0.8057(4) 0.5563(3) 0.0483(15) Uiso 1.000000 R
H30 H 0.4789(4) 0.9171(3) 0.6630(3) 0.0458(15) Uiso 1.000000 R
H29 H 0.4436(4) 0.8537(3) 0.7736(3) 0.0417(13) Uiso 1.000000 R
H28 H 0.4326(3) 0.6788(3) 0.7745(2) 0.0323(12) Uiso 1.000000 R
H34 H 0.6665(4) 0.6333(4) 0.6747(3) 0.0412(13) Uiso 1.000000 R
H35 H 0.8264(4) 0.6143(4) 0.6301(3) 0.0513(15) Uiso 1.000000 R
H36 H 0.8412(4) 0.4558(5) 0.5593(3) 0.0578(17) Uiso 1.000000 R
H37 H 0.6979(4) 0.3177(4) 0.5326(3) 0.0513(15) Uiso 1.000000 R
H38 H 0.5373(4) 0.3347(4) 0.5780(2) 0.0406(13) Uiso 1.000000 R
H44 H -0.0008(4) 0.3931(4) 0.6793(3) 0.0446(14) Uiso 1.000000 R
H43 H -0.1055(4) 0.5046(4) 0.7261(3) 0.0562(16) Uiso 1.000000 R
H42 H -0.0323(4) 0.6671(4) 0.7992(3) 0.0538(16) Uiso 1.000000 R
H41 H 0.1462(4) 0.7195(3) 0.8242(3) 0.0456(14) Uiso 1.000000 R
H40 H 0.2511(3) 0.6082(3) 0.7801(2) 0.0341(12) Uiso 1.000000 R
H46 H 0.2200(4) 0.2426(3) 0.5645(3) 0.0566(18) Uiso 1.000000 R
H47 H 0.1274(5) 0.0710(4) 0.5272(4) 0.075(2) Uiso 1.000000 R
H48 H -0.0074(5) 0.0022(4) 0.5973(4) 0.083(3) Uiso 1.000000 R
H49 H -0.0507(4) 0.1017(4) 0.7043(4) 0.072(2) Uiso 1.000000 R
H50 H 0.0450(4) 0.2754(3) 0.7445(3) 0.0512(16) Uiso 1.000000 R
H65 H 0.0200(4) 0.7489(4) 0.4504(3) 0.0611(17) Uiso 1.000000 R
H66 H -0.0261(4) 0.6113(4) 0.5144(3) 0.0611(17) Uiso 1.000000 R
H67 H 0.0773(4) 0.6063(4) 0.6171(3) 0.0590(17) Uiso 1.000000 R
H62 H 0.2306(4) 0.7299(4) 0.6506(3) 0.0563(16) Uiso 1.000000 R
H63 H 0.2769(4) 0.8681(4) 0.5887(3) 0.0529(15) Uiso 1.000000 R
H64 H 0.1692(4) 0.8775(4) 0.4893(3) 0.0608(17) Uiso 1.000000 R
H26a H 0.3770(3) 0.4365(3) 0.9559(2) 0.0257(11) Uiso 1.000000 R
H26b H 0.3602(3) 0.3210(3) 0.9715(2) 0.0257(11) Uiso 1.000000 R
H25a H 0.5077(3) 0.2971(3) 0.9177(2) 0.0260(11) Uiso 1.000000 R
H25b H 0.5418(3) 0.4165(3) 0.9582(2) 0.0260(11) Uiso 1.000000 R
H61 H 0.4651(4) 1.2212(3) 1.1095(2) 0.0355(12) Uiso 1.000000 R
H56 H 0.2690(4) 0.6808(3) 0.9920(2) 0.0396(13) Uiso 1.000000 R
H52a H 0.2098(3) 0.4125(3) 0.5625(2) 0.0354(12) Uiso 1.000000 R
H52b H 0.2580(3) 0.5268(3) 0.6094(2) 0.0354(12) Uiso 1.000000 R
H51a H 0.3914(3) 0.4807(3) 0.5405(2) 0.0326(12) Uiso 1.000000 R
H51b H 0.3693(3) 0.3693(3) 0.5641(2) 0.0326(12) Uiso 1.000000 R
H57 H 0.2866(4) 0.8477(3) 1.0607(3) 0.0408(13) Uiso 1.000000 R
H70 H 0.3625(5) 0.0645(4) 0.5507(3) 0.0551(16) Uiso 1.000000 R
H68 H 0.6633(5) 0.0566(4) 0.5620(3) 0.0594(17) Uiso 1.000000 R
H69 H 0.5259(5) 0.1228(4) 0.6118(3) 0.0551(17) Uiso 1.000000 R
H59 H 0.3757(4) 1.0370(3) 1.0872(3) 0.0396(13) Uiso 1.000000 R

loop_
_atom_site_aniso_label
_atom_site_aniso_U_11
_atom_site_aniso_U_22
_atom_site_aniso_U_33
_atom_site_aniso_U_12
_atom_site_aniso_U_13
_atom_site_aniso_U_23
Ru01 0.02038(19) 0.01909(17) 0.01505(18) 0.00927(13) -0.00130(13) -0.00013(13)
P1 0.0189(6) 0.0197(5) 0.0147(5) 0.0086(4) 0.0002(4) 0.0015(4)
P2 0.0188(6) 0.0160(5) 0.0209(6) 0.0054(4) -0.0016(4) 0.0021(4)
Cl04 0.0380(7) 0.0277(5) 0.0214(5) 0.0167(5) -0.0035(5) -0.0050(4)
P3 0.0227(6) 0.0253(5) 0.0153(5) 0.0099(5) 0.0011(4) 0.0037(4)
P4 0.0205(6) 0.0218(5) 0.0206(6) 0.0067(5) -0.0051(5) 0.0013(4)
C1 0.021(2) 0.031(2) 0.014(2) 0.0091(18) 0.0025(17) 0.0026(17)
C53 0.010(2) 0.026(2) 0.023(2) 0.0007(17) 0.0006(17) 0.0149(19)
C27 0.020(2) 0.034(2) 0.022(2) 0.0107(19) -0.0021(18) 0.0092(19)
C54 0.028(2) 0.017(2) 0.016(2) 0.0060(17) 0.0000(18) 0.0002(17)
C2 0.028(2) 0.036(2) 0.019(2) 0.013(2) 0.0022(19) 0.0028(19)
C26 0.024(2) 0.022(2) 0.018(2) 0.0052(17) 0.0020(18) 0.0023(17)
C40 0.026(3) 0.030(2) 0.033(3) 0.014(2) 0.001(2) 0.005(2)
C7 0.028(2) 0.023(2) 0.018(2) 0.0143(18) -0.0052(18) -0.0024(17)
C58 0.029(3) 0.032(2) 0.027(2) 0.011(2) -0.001(2) 0.0045(19)
C14 0.024(2) 0.034(2) 0.025(2) 0.0102(19) 0.0033(19) 0.0125(19)
C25 0.024(2) 0.026(2) 0.017(2) 0.0106(18) 0.0025(17) 0.0023(17)
C61 0.035(3) 0.026(2) 0.027(2) 0.008(2) 0.003(2) 0.0006(19)
C19 0.022(2) 0.019(2) 0.035(3) 0.0062(18) -0.006(2) 0.0028(18)
C55 0.041(3) 0.023(2) 0.020(2) 0.014(2) -0.004(2) 0.0013(18)
C6 0.030(3) 0.026(2) 0.027(2) 0.0084(19) 0.007(2) 0.0060(19)
C13 0.017(2) 0.026(2) 0.026(2) 0.0037(18) -0.0006(18) 0.0072(18)
C33 0.035(3) 0.041(3) 0.014(2) 0.022(2) 0.0038(19) 0.0124(19)
C3 0.028(3) 0.044(3) 0.021(2) 0.008(2) 0.000(2) -0.002(2)
C28 0.028(2) 0.028(2) 0.028(2) 0.0104(19) 0.002(2) 0.0083(19)
C38 0.040(3) 0.045(3) 0.023(2) 0.023(2) 0.002(2) 0.007(2)
C8 0.024(2) 0.032(2) 0.027(2) 0.011(2) 0.0025(19) 0.0002(19)
C60 0.030(3) 0.027(2) 0.028(2) 0.011(2) -0.002(2) 0.0021(19)
C12 0.029(3) 0.031(2) 0.034(3) 0.013(2) 0.001(2) -0.001(2)
C39 0.022(2) 0.036(2) 0.025(2) 0.0157(19) 0.0034(19) 0.0137(19)
C32 0.039(3) 0.038(3) 0.029(3) 0.012(2) 0.002(2) 0.013(2)
C56 0.040(3) 0.034(2) 0.027(3) 0.015(2) 0.003(2) 0.005(2)
C24 0.031(3) 0.028(2) 0.039(3) 0.011(2) -0.006(2) 0.003(2)
C37 0.052(3) 0.058(3) 0.027(3) 0.032(3) 0.008(2) 0.007(2)
C11 0.041(3) 0.025(2) 0.047(3) 0.019(2) 0.000(2) -0.002(2)
C45 0.034(3) 0.027(2) 0.038(3) 0.002(2) -0.018(2) 0.003(2)
C41 0.042(3) 0.033(3) 0.043(3) 0.018(2) 0.003(2) 0.008(2)
C10 0.040(3) 0.042(3) 0.044(3) 0.030(2) 0.004(2) -0.003(2)
C9 0.027(3) 0.040(3) 0.042(3) 0.014(2) 0.010(2) 0.001(2)
C5 0.031(3) 0.026(2) 0.045(3) 0.003(2) 0.004(2) 0.011(2)
C20 0.049(3) 0.029(2) 0.041(3) 0.010(2) -0.014(2) 0.008(2)
C15 0.038(3) 0.043(3) 0.039(3) 0.022(2) 0.012(2) 0.015(2)
C52 0.034(3) 0.038(2) 0.019(2) 0.017(2) -0.007(2) 0.0009(19)
C59 0.035(3) 0.028(2) 0.034(3) 0.007(2) 0.001(2) 0.000(2)
C51 0.037(3) 0.034(2) 0.016(2) 0.021(2) 0.0028(19) 0.0038(18)
C4 0.023(3) 0.035(3) 0.039(3) -0.002(2) 0.008(2) -0.005(2)
C34 0.030(3) 0.041(3) 0.033(3) 0.009(2) 0.006(2) 0.011(2)
C42 0.042(3) 0.053(3) 0.058(3) 0.034(3) 0.024(3) 0.026(3)
C50 0.035(3) 0.033(3) 0.057(3) -0.000(2) -0.025(3) 0.014(2)
C18 0.028(3) 0.039(3) 0.066(4) 0.008(2) 0.008(3) 0.015(3)
C44 0.026(3) 0.038(3) 0.051(3) 0.010(2) 0.000(2) 0.015(2)
C57 0.037(3) 0.027(2) 0.037(3) 0.008(2) 0.008(2) 0.003(2)
C30 0.040(3) 0.029(2) 0.047(3) 0.006(2) -0.008(2) 0.014(2)
C43 0.026(3) 0.058(3) 0.065(4) 0.016(3) 0.008(3) 0.024(3)
C70 0.072(4) 0.040(3) 0.032(3) 0.027(3) 0.016(3) 0.006(2)
C16 0.027(3) 0.063(4) 0.071(4) 0.019(3) 0.018(3) 0.027(3)
C29 0.038(3) 0.030(2) 0.037(3) 0.011(2) -0.002(2) 0.005(2)
C68 0.068(4) 0.043(3) 0.042(3) 0.025(3) 0.017(3) 0.004(2)
C36 0.034(3) 0.086(4) 0.040(3) 0.033(3) 0.017(2) 0.026(3)
C65 0.052(4) 0.058(3) 0.045(3) 0.021(3) -0.017(3) 0.007(3)
C69 0.084(4) 0.033(3) 0.028(3) 0.026(3) 0.012(3) 0.009(2)
C31 0.043(3) 0.047(3) 0.034(3) 0.008(2) -0.005(2) 0.018(2)
C23 0.048(3) 0.030(3) 0.051(3) 0.010(2) -0.011(3) -0.003(2)
C67 0.044(3) 0.053(3) 0.057(4) 0.016(3) 0.009(3) 0.022(3)
C17 0.021(3) 0.053(3) 0.102(5) -0.002(2) 0.017(3) 0.032(3)
C64 0.056(4) 0.052(3) 0.053(4) 0.026(3) -0.001(3) 0.014(3)
C46 0.055(4) 0.035(3) 0.045(3) 0.013(2) -0.030(3) -0.008(2)
C35 0.021(3) 0.065(3) 0.047(3) 0.012(2) 0.008(2) 0.019(3)
C66 0.038(3) 0.057(3) 0.057(4) 0.010(3) -0.004(3) 0.012(3)
C62 0.050(4) 0.061(3) 0.033(3) 0.022(3) -0.002(3) 0.009(3)
C63 0.045(3) 0.038(3) 0.045(3) 0.009(2) -0.004(3) -0.001(2)
C21 0.060(4) 0.038(3) 0.061(4) 0.021(3) -0.023(3) 0.012(3)
C22 0.053(4) 0.025(2) 0.073(4) 0.015(2) -0.012(3) 0.004(3)
C49 0.044(4) 0.044(3) 0.085(5) -0.010(3) -0.037(3) 0.027(3)
C47 0.077(5) 0.037(3) 0.064(4) 0.014(3) -0.045(4) -0.012(3)
C48 0.073(5) 0.032(3) 0.091(5) -0.001(3) -0.055(4) 0.003(3)

loop_
_atom_type_symbol
_atom_type_scat_dispersion_real
_atom_type_scat_dispersion_imag
_atom_type_scat_Cromer_Mann_a1
_atom_type_scat_Cromer_Mann_a2
_atom_type_scat_Cromer_Mann_a3
_atom_type_scat_Cromer_Mann_a4
_atom_type_scat_Cromer_Mann_b1
_atom_type_scat_Cromer_Mann_b2
_atom_type_scat_Cromer_Mann_b3
_atom_type_scat_Cromer_Mann_b4
_atom_type_scat_Cromer_Mann_c
_atom_type_scat_source
_atom_type_scat_dispersion_source
H 0.00000 0.00000 0.49300 0.32291 0.14019 0.04081 10.51090 26.12570 3.14236 57.79970 0.0030380000826 'International Tables Volume C Table 6.1.1.4 (pp. 500-502)' 'Henke, Gullikson and Davis, At. Data and Nucl. Data Tables, 1993, 54, 2'
C 0.00347 0.00161 2.31000 1.02000 1.58860 0.86500 20.84390 10.20750 0.56870 51.65120 0.215599998832 'International Tables Volume C Table 6.1.1.4 (pp. 500-502)' 'Henke, Gullikson and Davis, At. Data and Nucl. Data Tables, 1993, 54, 2'
Cl 0.14873 0.16029 11.46040 7.19640 6.25560 1.64550 0.01040 1.16620 18.51940 47.77840 -9.55739974976 'International Tables Volume C Table 6.1.1.4 (pp. 500-502)' 'Henke, Gullikson and Davis, At. Data and Nucl. Data Tables, 1993, 54, 2'
P 0.10434 0.09671 6.43450 4.17910 1.78000 1.49080 1.90670 27.15700 0.52600 68.16450 1.11489999294 'International Tables Volume C Table 6.1.1.4 (pp. 500-502)' 'Henke, Gullikson and Davis, At. Data and Nucl. Data Tables, 1993, 54, 2'
Ru -1.23940 0.83517 19.26740 12.91820 4.86337 1.56756 0.80852 8.43467 24.79970 94.29280 5.37873983383 'International Tables Volume C Table 6.1.1.4 (pp. 500-502)' 'Henke, Gullikson and Davis, At. Data and Nucl. Data Tables, 1993, 54, 2'

loop_
_geom_angle_atom_site_label_1
_geom_angle_atom_site_label_2
_geom_angle_atom_site_label_3
_geom_angle
_geom_angle_site_symmetry_1
_geom_angle_site_symmetry_3
P2 Ru01 P1 82.05(4) . .
Cl04 Ru01 P1 89.86(4) . .
Cl04 Ru01 P2 94.32(4) . .
P3 Ru01 P1 99.56(4) . .
P3 Ru01 P2 176.80(4) . .
P3 Ru01 Cl04 82.93(4) . .
P4 Ru01 P1 177.08(4) . .
P4 Ru01 P2 96.58(4) . .
P4 Ru01 Cl04 87.67(4) . .
P4 Ru01 P3 81.69(4) . .
C53 Ru01 P1 84.72(11) . .
C53 Ru01 P2 85.74(10) . .
C53 Ru01 Cl04 174.52(11) . .
C53 Ru01 P3 97.15(10) . .
C53 Ru01 P4 97.77(11) . .
C1 P1 Ru01 121.68(13) . .
C7 P1 Ru01 118.57(13) . .
C7 P1 C1 100.13(19) . .
C25 P1 Ru01 109.17(13) . .
C25 P1 C1 101.80(18) . .
C25 P1 C7 102.81(18) . .
C26 P2 Ru01 105.31(13) . .
C19 P2 Ru01 118.73(15) . .
C19 P2 C26 104.67(18) . .
C13 P2 Ru01 120.59(13) . .
C13 P2 C26 103.25(18) . .
C13 P2 C19 102.29(18) . .
C27 P3 Ru01 123.69(14) . .
C33 P3 Ru01 121.71(13) . .
C33 P3 C27 101.07(19) . .
C51 P3 Ru01 104.35(14) . .
C51 P3 C27 99.10(18) . .
C51 P3 C33 102.89(19) . .
C39 P4 Ru01 122.95(14) . .
C45 P4 Ru01 115.14(14) . .
C45 P4 C39 104.1(2) . .
C52 P4 Ru01 108.96(14) . .
C52 P4 C39 99.96(18) . .
C52 P4 C45 103.0(2) . .
C2 C1 P1 120.1(3) . .
C6 C1 P1 121.2(3) . .
C6 C1 C2 118.7(4) . .
C54 C53 Ru01 175.8(3) . .
C28 C27 P3 122.1(3) . .
C32 C27 P3 119.4(3) . .
C32 C27 C28 118.4(4) . .
C55 C54 C53 165.3(4) . .
C3 C2 C1 120.5(4) . .
H2 C2 C1 119.7(2) . .
H2 C2 C3 119.7(3) . .
C25 C26 P2 109.7(3) . .
H26a C26 P2 109.72(13) . .
H26a C26 C25 109.7(2) . .
H26b C26 P2 109.72(12) . .
H26b C26 C25 109.7(2) . .
H26b C26 H26a 108.2 . .
C41 C40 C39 121.4(4) . .
H40 C40 C39 119.3(2) . .
H40 C40 C41 119.3(3) . .
C8 C7 P1 120.6(3) . .
C12 C7 P1 121.0(3) . .
C12 C7 C8 118.4(4) . .
C59 C58 C60 119.1(4) . 2_677
C57 C58 C60 119.2(4) . 2_677
C57 C58 C59 121.7(4) . .
C15 C14 C13 121.7(4) . .
H14 C14 C13 119.1(2) . .
H14 C14 C15 119.1(3) . .
C26 C25 P1 112.9(3) . .
H25a C25 P1 109.00(12) . .
H25a C25 C26 109.0(2) . .
H25b C25 P1 109.00(13) . .
H25b C25 C26 109.0(2) . .
H25b C25 H25a 107.8 . .
C60 C61 C55 122.2(4) . 2_677
H61 C61 C55 118.9(2) . 2_677
H61 C61 C60 118.9(3) . .
C24 C19 P2 118.9(3) . .
C20 C19 P2 123.8(3) . .
C20 C19 C24 117.3(4) . .
C61 C55 C54 120.6(4) 2_677 .
C56 C55 C54 121.2(4) . .
C56 C55 C61 118.2(4) . 2_677
C5 C6 C1 120.3(4) . .
H6 C6 C1 119.8(2) . .
H6 C6 C5 119.8(3) . .
C14 C13 P2 119.5(3) . .
C18 C13 P2 123.1(3) . .
C18 C13 C14 117.4(4) . .
C38 C33 P3 120.3(4) . .
C34 C33 P3 120.9(3) . .
C34 C33 C38 118.7(4) . .
C4 C3 C2 119.7(4) . .
H3 C3 C2 120.2(3) . .
H3 C3 C4 120.2(3) . .
C29 C28 C27 120.9(4) . .
H28 C28 C27 119.5(2) . .
H28 C28 C29 119.5(3) . .
C37 C38 C33 120.5(5) . .
H38 C38 C33 119.8(3) . .
H38 C38 C37 119.8(3) . .
C9 C8 C7 121.1(4) . .
H8 C8 C7 119.5(2) . .
H8 C8 C9 119.5(3) . .
C61 C60 C58 118.4(4) . 2_677
C59 C60 C58 120.9(4) . 2_677
C59 C60 C61 120.6(4) . .
C11 C12 C7 120.4(4) . .
H12 C12 C7 119.8(3) . .
H12 C12 C11 119.8(3) . .
C40 C39 P4 118.3(3) . .
C44 C39 P4 123.7(3) . .
C44 C39 C40 118.0(4) . .
C31 C32 C27 120.5(5) . .
H32 C32 C27 119.7(3) . .
H32 C32 C31 119.7(3) . .
C57 C56 C55 120.6(4) . .
H56 C56 C55 119.7(2) . .
H56 C56 C57 119.7(3) . .
C23 C24 C19 121.6(4) . .
H24 C24 C19 119.2(2) . .
H24 C24 C23 119.2(3) . .
C36 C37 C38 120.1(5) . .
H37 C37 C38 120.0(3) . .
H37 C37 C36 120.0(3) . .
C10 C11 C12 119.7(4) . .
H11 C11 C12 120.1(3) . .
H11 C11 C10 120.1(3) . .
C50 C45 P4 122.3(4) . .
C46 C45 P4 118.6(4) . .
C46 C45 C50 118.5(4) . .
C42 C41 C40 120.1(4) . .
H41 C41 C40 119.9(3) . .
H41 C41 C42 119.9(3) . .
C9 C10 C11 120.5(4) . .
H10 C10 C11 119.8(3) . .
H10 C10 C9 119.8(3) . .
C10 C9 C8 119.8(4) . .
H9 C9 C8 120.1(3) . .
H9 C9 C10 120.1(3) . .
C4 C5 C6 119.7(4) . .
H5 C5 C6 120.1(3) . .
H5 C5 C4 120.1(3) . .
C21 C20 C19 121.0(4) . .
H20 C20 C19 119.5(2) . .
H20 C20 C21 119.5(3) . .
C16 C15 C14 119.9(4) . .
H15 C15 C14 120.0(3) . .
H15 C15 C16 120.0(3) . .
C51 C52 P4 112.0(3) . .
H52a C52 P4 109.21(14) . .
H52a C52 C51 109.2(2) . .
H52b C52 P4 109.21(14) . .
H52b C52 C51 109.2(2) . .
H52b C52 H52a 107.9 . .
C60 C59 C58 120.0(4) . .
H59 C59 C58 120.0(3) . .
H59 C59 C60 120.0(3) . .
C52 C51 P3 107.8(3) . .
H51a C51 P3 110.16(14) . .
H51a C51 C52 110.2(2) . .
H51b C51 P3 110.16(13) . .
H51b C51 C52 110.2(2) . .
H51b C51 H51a 108.5 . .
C5 C4 C3 121.0(4) . .
H4 C4 C3 119.5(3) . .
H4 C4 C5 119.5(3) . .
C35 C34 C33 120.4(5) . .
H34 C34 C33 119.8(3) . .
H34 C34 C35 119.8(3) . .
C43 C42 C41 119.7(5) . .
H42 C42 C41 120.2(3) . .
H42 C42 C43 120.2(3) . .
C49 C50 C45 120.5(6) . .
H50 C50 C45 119.7(3) . .
H50 C50 C49 119.7(4) . .
C17 C18 C13 121.3(4) . .
H18 C18 C13 119.3(3) . .
H18 C18 C17 119.3(3) . .
C43 C44 C39 120.2(4) . .
H44 C44 C39 119.9(3) . .
H44 C44 C43 119.9(3) . .
C56 C57 C58 121.3(4) . .
H57 C57 C58 119.4(3) . .
H57 C57 C56 119.4(3) . .
C31 C30 C29 118.9(4) . .
H30 C30 C29 120.6(3) . .
H30 C30 C31 120.6(3) . .
C44 C43 C42 120.5(5) . .
H43 C43 C42 119.7(3) . .
H43 C43 C44 119.7(3) . .
C69 C70 C68 120.4(5) . 2_656
H70 C70 C68 119.8(4) . 2_656
H70 C70 C69 119.8(3) . .
C17 C16 C15 119.6(5) . .
H16 C16 C15 120.2(3) . .
H16 C16 C17 120.2(3) . .
C30 C29 C28 120.1(4) . .
H29 C29 C28 120.0(3) . .
H29 C29 C30 120.0(3) . .
C69 C68 C70 120.2(5) . 2_656
H68 C68 C70 119.9(4) . 2_656
H68 C68 C69 119.9(3) . .
C35 C36 C37 120.4(5) . .
H36 C36 C37 119.8(3) . .
H36 C36 C35 119.8(3) . .
C66 C65 C64 119.2(5) . .
H65 C65 C64 120.4(3) . .
H65 C65 C66 120.4(3) . .
C68 C69 C70 119.5(5) . .
H69 C69 C70 120.3(3) . .
H69 C69 C68 120.3(3) . .
C30 C31 C32 121.1(4) . .
H31 C31 C32 119.4(3) . .
H31 C31 C30 119.4(3) . .
C22 C23 C24 119.8(5) . .
H23 C23 C24 120.1(3) . .
H23 C23 C22 120.1(3) . .
C62 C67 C66 120.1(5) . .
H67 C67 C66 120.0(3) . .
H67 C67 C62 120.0(3) . .
C16 C17 C18 120.0(5) . .
H17 C17 C18 120.0(3) . .
H17 C17 C16 120.0(3) . .
C63 C64 C65 121.0(5) . .
H64 C64 C65 119.5(3) . .
H64 C64 C63 119.5(3) . .
C47 C46 C45 120.7(6) . .
H46 C46 C45 119.6(3) . .
H46 C46 C47 119.6(4) . .
C36 C35 C34 120.0(5) . .
H35 C35 C34 120.0(3) . .
H35 C35 C36 120.0(3) . .
C67 C66 C65 119.9(5) . .
H66 C66 C65 120.0(3) . .
H66 C66 C67 120.0(3) . .
C63 C62 C67 120.8(5) . .
H62 C62 C67 119.6(3) . .
H62 C62 C63 119.6(3) . .
C62 C63 C64 119.0(5) . .
H63 C63 C64 120.5(3) . .
H63 C63 C62 120.5(3) . .
C22 C21 C20 119.9(4) . .
H21 C21 C20 120.1(3) . .
H21 C21 C22 120.1(3) . .
C21 C22 C23 120.4(4) . .
H22 C22 C23 119.8(3) . .
H22 C22 C21 119.8(3) . .
C48 C49 C50 119.3(6) . .
H49 C49 C50 120.3(4) . .
H49 C49 C48 120.3(4) . .
C48 C47 C46 119.6(6) . .
H47 C47 C46 120.2(4) . .
H47 C47 C48 120.2(4) . .
C47 C48 C49 121.3(5) . .
H48 C48 C49 119.3(4) . .
H48 C48 C47 119.3(4) . .

loop_
_geom_bond_atom_site_label_1
_geom_bond_atom_site_label_2
_geom_bond_distance
_geom_bond_site_symmetry_2
Ru01 P1 2.3461(11) .
Ru01 P2 2.3484(11) .
Ru01 Cl04 2.4674(10) .
Ru01 P3 2.4005(11) .
Ru01 P4 2.3878(11) .
Ru01 C53 2.011(4) .
P1 C1 1.835(4) .
P1 C7 1.846(4) .
P1 C25 1.867(4) .
P2 C26 1.838(4) .
P2 C19 1.835(4) .
P2 C13 1.832(4) .
P3 C27 1.852(4) .
P3 C33 1.834(4) .
P3 C51 1.854(4) .
P4 C39 1.833(4) .
P4 C45 1.840(4) .
P4 C52 1.857(4) .
C1 C2 1.396(5) .
C1 C6 1.378(5) .
C53 C54 1.212(5) .
C27 C28 1.373(6) .
C27 C32 1.401(6) .
C54 C55 1.424(5) .
C2 C3 1.391(6) .
C2 H2 0.9500 .
C26 C25 1.525(5) .
C26 H26a 0.9900 .
C26 H26b 0.9900 .
C40 C39 1.386(6) .
C40 C41 1.382(6) .
C40 H40 0.9500 .
C7 C8 1.397(6) .
C7 C12 1.399(5) .
C58 C60 1.420(6) 2_677
C58 C59 1.441(6) .
C58 C57 1.412(6) .
C14 C13 1.391(5) .
C14 C15 1.380(6) .
C14 H14 0.9500 .
C25 H25a 0.9900 .
C25 H25b 0.9900 .
C61 C55 1.406(6) 2_677
C61 C60 1.412(6) .
C61 H61 0.9500 .
C19 C24 1.394(6) .
C19 C20 1.387(6) .
C55 C56 1.408(6) .
C6 C5 1.413(6) .
C6 H6 0.9500 .
C13 C18 1.386(6) .
C33 C38 1.392(6) .
C33 C34 1.392(6) .
C3 C4 1.374(6) .
C3 H3 0.9500 .
C28 C29 1.397(5) .
C28 H28 0.9500 .
C38 C37 1.394(6) .
C38 H38 0.9500 .
C8 C9 1.382(6) .
C8 H8 0.9500 .
C60 C59 1.417(6) .
C12 C11 1.390(6) .
C12 H12 0.9500 .
C39 C44 1.399(6) .
C32 C31 1.373(6) .
C32 H32 0.9500 .
C56 C57 1.387(6) .
C56 H56 0.9500 .
C24 C23 1.374(6) .
C24 H24 0.9500 .
C37 C36 1.361(7) .
C37 H37 0.9500 .
C11 C10 1.388(7) .
C11 H11 0.9500 .
C45 C50 1.381(7) .
C45 C46 1.415(7) .
C41 C42 1.372(7) .
C41 H41 0.9500 .
C10 C9 1.377(6) .
C10 H10 0.9500 .
C9 H9 0.9500 .
C5 C4 1.355(6) .
C5 H5 0.9500 .
C20 C21 1.389(6) .
C20 H20 0.9500 .
C15 C16 1.386(7) .
C15 H15 0.9500 .
C52 C51 1.523(6) .
C52 H52a 0.9900 .
C52 H52b 0.9900 .
C59 H59 0.9500 .
C51 H51a 0.9900 .
C51 H51b 0.9900 .
C4 H4 0.9500 .
C34 C35 1.385(6) .
C34 H34 0.9500 .
C42 C43 1.380(7) .
C42 H42 0.9500 .
C50 C49 1.416(6) .
C50 H50 0.9500 .
C18 C17 1.396(7) .
C18 H18 0.9500 .
C44 C43 1.389(7) .
C44 H44 0.9500 .
C57 H57 0.9500 .
C30 C29 1.386(6) .
C30 C31 1.379(7) .
C30 H30 0.9500 .
C43 H43 0.9500 .
C70 C68 1.393(7) 2_656
C70 C69 1.370(7) .
C70 H70 0.9500 .
C16 C17 1.373(7) .
C16 H16 0.9500 .
C29 H29 0.9500 .
C68 C69 1.379(7) .
C68 H68 0.9500 .
C36 C35 1.388(7) .
C36 H36 0.9500 .
C65 C64 1.364(7) .
C65 C66 1.388(7) .
C65 H65 0.9500 .
C69 H69 0.9500 .
C31 H31 0.9500 .
C23 C22 1.370(7) .
C23 H23 0.9500 .
C67 C66 1.380(7) .
C67 C62 1.360(7) .
C67 H67 0.9500 .
C17 H17 0.9500 .
C64 C63 1.386(7) .
C64 H64 0.9500 .
C46 C47 1.380(7) .
C46 H46 0.9500 .
C35 H35 0.9500 .
C66 H66 0.9500 .
C62 C63 1.376(7) .
C62 H62 0.9500 .
C63 H63 0.9500 .
C21 C22 1.366(7) .
C21 H21 0.9500 .
C22 H22 0.9500 .
C49 C48 1.365(9) .
C49 H49 0.9500 .
C47 C48 1.385(9) .
C47 H47 0.9500 .
C48 H48 0.9500 .
